data_2241205
loop_
_publ_author_name
'Gelbrich, Thomas'
'Griesser, Ulrich J.'

_publ_section_title
;
 Crystal structure of 5-hydroxy-5-propylbarbituric acid
;
_journal_coeditor_code ZS2347
_journal_issue 11
_journal_name_full 'Acta Crystallographica Section E'
_journal_page_first 1311
_journal_page_last 1314
_journal_paper_doi 10.1107/S2056989015018769
_journal_volume 71
_journal_year 2015
_chemical_formula_iupac 'C7 H10 N2 O4'
_chemical_formula_moiety 'C7 H10 N2 O4'
_chemical_formula_sum 'C7 H10 N2 O4'
_chemical_formula_weight 186.17
_chemical_name_common '5-Hydroxy-5-propylbarbituric acid'
_chemical_name_systematic
;
5-Hydroxy-5-propylpyrimidine-2,4,6(1<i>H</i>,3<i>H</i>),5<i>H</i>)-trione
;
_space_group_crystal_system monoclinic
_space_group_IT_number 14
_space_group_name_Hall '-P 2yn'
_space_group_name_H-M_alt 'P 1 21/n 1'
_symmetry_space_group_name_Hall '-P 2yn'
_symmetry_space_group_name_H-M 'P 1 21/n 1'
_atom_sites_solution_hydrogens mixed
_atom_sites_solution_primary direct
_atom_sites_solution_secondary difmap
_audit_creation_method SHELXL-2014/6
_cell_angle_alpha 90
_cell_angle_beta 98.632(6)
_cell_angle_gamma 90
_cell_formula_units_Z 4
_cell_length_a 10.7862(8)
_cell_length_b 6.7093(5)
_cell_length_c 11.7365(6)
_cell_measurement_reflns_used 3013
_cell_measurement_temperature 100(2)
_cell_measurement_theta_max 27.4920
_cell_measurement_theta_min 2.3830
_cell_volume 839.72(10)
_computing_cell_refinement
;
CrysAlis PRO (Agilent, 2014)
;
_computing_data_collection
;
<i>CrystalClear-SM Expert</i> (Rigaku, 2012)
;
_computing_data_reduction
;
CrysAlis PRO (Agilent, 2014)
;
_computing_molecular_graphics
;
XP in SHELXTL (Sheldrick, 20088) and Mercury (Macrae <i>et al.</i>,
2006)
;
_computing_publication_material
;
publCIF (Westrip, 2010)
;
_computing_structure_refinement
;
SHELXL-2014/6 (Sheldrick, 2015b)
;
_computing_structure_solution
;
<i>SHELXT</i> (Sheldrick, 2015a)
;
_diffrn_ambient_temperature 100(2)
_diffrn_detector_area_resol_mean 28.5714
_diffrn_measured_fraction_theta_full 1.000
_diffrn_measured_fraction_theta_max 1.000
_diffrn_measurement_device
;
AFC12 (Right): Kappa 3 circle
;
_diffrn_measurement_device_type
;
Rigaku Saturn724+
;
_diffrn_measurement_method 'profile data from \w-scans'
_diffrn_radiation_monochromator 'Graphite Monochromator'
_diffrn_radiation_type 'Mo K\a'
_diffrn_radiation_wavelength 0.71073
_diffrn_reflns_av_R_equivalents 0.0338
_diffrn_reflns_limit_h_max 13
_diffrn_reflns_limit_h_min -12
_diffrn_reflns_limit_k_max 8
_diffrn_reflns_limit_k_min -8
_diffrn_reflns_limit_l_max 14
_diffrn_reflns_limit_l_min -14
_diffrn_reflns_number 5354
_diffrn_reflns_theta_full 25.242
_diffrn_reflns_theta_max 26.372
_diffrn_reflns_theta_min 2.392
_exptl_absorpt_coefficient_mu 0.122
_exptl_absorpt_correction_T_max 1.00000
_exptl_absorpt_correction_T_min 0.80867
_exptl_absorpt_correction_type multi-scan
_exptl_absorpt_process_details
;
(CrysAlisPro; Agilent, 2014)
;
_exptl_crystal_colour colourless
_exptl_crystal_density_diffrn 1.473
_exptl_crystal_description cube
_exptl_crystal_F_000 392
_exptl_crystal_size_max 0.050
_exptl_crystal_size_mid 0.050
_exptl_crystal_size_min 0.050
_refine_diff_density_max 0.286
_refine_diff_density_min -0.200
_refine_ls_extinction_method none
_refine_ls_goodness_of_fit_ref 1.049
_refine_ls_hydrogen_treatment mixed
_refine_ls_matrix_type full
_refine_ls_number_parameters 138
_refine_ls_number_reflns 1724
_refine_ls_number_restraints 2
_refine_ls_restrained_S_all 1.049
_refine_ls_R_factor_all 0.0559
_refine_ls_R_factor_gt 0.0373
_refine_ls_shift/su_max 0.000
_refine_ls_shift/su_mean 0.000
_refine_ls_structure_factor_coef Fsqd
_refine_ls_weighting_details 'w=1/[\s^2^(Fo^2^)+(0.0498P)^2^+0.1441P] where P=(Fo^2^+2Fc^2^)/3'
_refine_ls_weighting_scheme calc
_refine_ls_wR_factor_gt 0.0895
_refine_ls_wR_factor_ref 0.0954
_reflns_number_gt 1354
_reflns_number_total 1724
_reflns_threshold_expression 'I > 2\s(I)'
_cod_data_source_file zs2347sup1.cif
_cod_data_source_block I
_cod_database_code 2241205
_shelx_space_group_comment
;
The symmetry employed for this shelxl refinement is uniquely defined
by the following loop, which should always be used as a source of
symmetry information in preference to the above space-group names.
They are only intended as comments.
;
_shelx_estimated_absorpt_t_min 0.994
_shelx_estimated_absorpt_t_max 0.994
_shelxl_version_number 2014/6

loop_
_space_group_symop_operation_xyz
'x, y, z'
'-x+1/2, y+1/2, -z+1/2'
'-x, -y, -z'
'x-1/2, -y-1/2, z-1/2'

loop_
_atom_site_type_symbol
_atom_site_label
_atom_site_fract_x
_atom_site_fract_y
_atom_site_fract_z
_atom_site_U_iso_or_equiv
_atom_site_adp_type
_atom_site_calc_flag
_atom_site_occupancy
N N1 0.75066(12) 0.60615(19) 0.37252(9) 0.0154(3) Uani d 1
H H1 0.8189(12) 0.536(3) 0.3792(16) 0.033(5) Uiso d 1
O O2 0.78456(10) 0.66277(16) 0.56534(8) 0.0201(3) Uani d 1
C C2 0.72112(13) 0.6895(2) 0.47207(11) 0.0147(3) Uani d 1
N N3 0.61584(11) 0.80699(19) 0.46014(9) 0.0150(3) Uani d 1
H H3 0.5995(14) 0.870(2) 0.5200(10) 0.020(4) Uiso d 1
O O4 0.47047(9) 0.99725(16) 0.35153(8) 0.0180(3) Uani d 1
C C4 0.54700(13) 0.8640(2) 0.35743(11) 0.0139(3) Uani d 1
C C5 0.56139(13) 0.7360(2) 0.25307(11) 0.0140(3) Uani d 1
O O6 0.73523(10) 0.58567(18) 0.17883(8) 0.0220(3) Uani d 1
C C6 0.68995(13) 0.6406(2) 0.26184(11) 0.0153(3) Uani d 1
O O7 0.54144(10) 0.85117(16) 0.15172(8) 0.0161(3) Uani d 1
H H7 0.465(2) 0.864(3) 0.1270(16) 0.040(6) Uiso d 1
C C8 0.46287(14) 0.5674(2) 0.25253(11) 0.0158(3) Uani d 1
H H8A 0.4849 0.4858 0.3229 0.021(4) Uiso calc 1
H H8B 0.3799 0.6284 0.2557 0.016(4) Uiso calc 1
C C9 0.45248(15) 0.4312(2) 0.14778(13) 0.0225(4) Uani d 1
H H9A 0.4526 0.5128 0.0775 0.035(5) Uiso calc 1
H H9B 0.5262 0.3417 0.1553 0.033(5) Uiso calc 1
C C10 0.33380(15) 0.3070(3) 0.13545(13) 0.0247(4) Uani d 1
H H10A 0.3383 0.2139 0.2003 0.034(5) Uiso calc 1
H H10B 0.3253 0.2319 0.0631 0.036(5) Uiso calc 1
H H10C 0.2611 0.3948 0.1350 0.044(6) Uiso calc 1

loop_
_atom_site_aniso_label
_atom_site_aniso_U_11
_atom_site_aniso_U_22
_atom_site_aniso_U_33
_atom_site_aniso_U_12
_atom_site_aniso_U_13
_atom_site_aniso_U_23
N1 0.0131(7) 0.0172(7) 0.0154(6) 0.0033(6) 0.0002(5) -0.0013(5)
O2 0.0199(6) 0.0225(6) 0.0159(5) 0.0037(5) -0.0043(4) -0.0010(4)
C2 0.0132(8) 0.0136(8) 0.0168(7) -0.0009(6) 0.0004(5) 0.0002(5)
N3 0.0160(7) 0.0173(7) 0.0114(6) 0.0039(5) 0.0011(5) -0.0022(5)
O4 0.0170(6) 0.0205(6) 0.0161(5) 0.0058(5) 0.0005(4) -0.0001(4)
C4 0.0110(8) 0.0155(8) 0.0151(7) -0.0018(6) 0.0016(5) 0.0005(5)
C5 0.0127(8) 0.0169(8) 0.0117(6) 0.0010(6) -0.0003(5) 0.0009(5)
O6 0.0173(6) 0.0323(7) 0.0168(5) 0.0046(5) 0.0042(4) -0.0025(5)
C6 0.0143(8) 0.0161(8) 0.0152(7) -0.0040(6) 0.0009(5) -0.0003(5)
O7 0.0143(6) 0.0202(6) 0.0128(5) -0.0006(5) -0.0009(4) 0.0031(4)
C8 0.0134(8) 0.0178(8) 0.0161(6) -0.0004(6) 0.0021(5) 0.0014(6)
C9 0.0226(9) 0.0200(9) 0.0256(8) -0.0019(7) 0.0061(6) -0.0065(7)
C10 0.0262(10) 0.0202(9) 0.0264(8) -0.0030(7) -0.0002(6) 0.0003(7)

loop_
_atom_type_symbol
_atom_type_description
_atom_type_scat_dispersion_real
_atom_type_scat_dispersion_imag
_atom_type_scat_source
C C 0.0033 0.0016 'International Tables Vol C Tables 4.2.6.8 and 6.1.1.4'
H H 0.0000 0.0000 'International Tables Vol C Tables 4.2.6.8 and 6.1.1.4'
N N 0.0061 0.0033 'International Tables Vol C Tables 4.2.6.8 and 6.1.1.4'
O O 0.0106 0.0060 'International Tables Vol C Tables 4.2.6.8 and 6.1.1.4'

loop_
_geom_angle_atom_site_label_1
_geom_angle_atom_site_label_2
_geom_angle_atom_site_label_3
_geom_angle
C2 N1 C6 126.31(13)
C2 N1 H1 116.4(12)
C6 N1 H1 116.8(12)
O2 C2 N3 121.52(13)
O2 C2 N1 122.33(14)
N3 C2 N1 116.15(11)
C2 N3 C4 125.47(12)
C2 N3 H3 117.8(10)
C4 N3 H3 115.6(11)
O4 C4 N3 122.02(12)
O4 C4 C5 121.39(11)
N3 C4 C5 116.26(13)
O7 C5 C6 108.13(11)
O7 C5 C4 110.43(12)
C6 C5 C4 112.70(11)
O7 C5 C8 112.27(11)
C6 C5 C8 108.15(12)
C4 C5 C8 105.19(11)
O6 C6 N1 120.87(14)
O6 C6 C5 123.30(12)
N1 C6 C5 115.68(12)
C5 O7 H7 111.6(14)
C9 C8 C5 114.10(12)
C9 C8 H8A 108.7
C5 C8 H8A 108.7
C9 C8 H8B 108.7
C5 C8 H8B 108.7
H8A C8 H8B 107.6
C10 C9 C8 111.45(13)
C10 C9 H9A 109.3
C8 C9 H9A 109.3
C10 C9 H9B 109.3
C8 C9 H9B 109.3
H9A C9 H9B 108.0
C9 C10 H10A 109.5
C9 C10 H10B 109.5
H10A C10 H10B 109.5
C9 C10 H10C 109.5
H10A C10 H10C 109.5
H10B C10 H10C 109.5

loop_
_geom_bond_atom_site_label_1
_geom_bond_atom_site_label_2
_geom_bond_distance
N1 C2 1.3754(18)
N1 C6 1.3836(16)
N1 H1 0.866(9)
O2 C2 1.2141(16)
C2 N3 1.3720(19)
N3 C4 1.3719(17)
N3 H3 0.860(9)
O4 C4 1.2117(17)
C4 C5 1.5228(19)
C5 O7 1.4076(16)
C5 C6 1.517(2)
C5 C8 1.551(2)
O6 C6 1.2110(17)
O7 H7 0.84(2)
C8 C9 1.5226(19)
C8 H8A 0.9900
C8 H8B 0.9900
C9 C10 1.516(2)
C9 H9A 0.9900
C9 H9B 0.9900
C10 H10A 0.9800
C10 H10B 0.9800
C10 H10C 0.9800

loop_
_geom_hbond_atom_site_label_D
_geom_hbond_atom_site_label_H
_geom_hbond_atom_site_label_A
_geom_hbond_site_symmetry_A
_geom_hbond_distance_DH
_geom_hbond_distance_HA
_geom_hbond_distance_DA
_geom_hbond_angle_DHA
N1 H1 O7 2_645 0.866(9) 2.027(11) 2.8683(17) 163.7(17)
N3 H3 O4 3_676 0.860(9) 1.995(10) 2.8451(16) 169.6(15)
O7 H7 O2 4_575 0.84(2) 1.98(2) 2.8055(15) 169(2)

loop_
_geom_torsion_atom_site_label_1
_geom_torsion_atom_site_label_2
_geom_torsion_atom_site_label_3
_geom_torsion_atom_site_label_4
_geom_torsion
C6 N1 C2 O2 -174.59(14)
C6 N1 C2 N3 4.9(2)
O2 C2 N3 C4 172.08(14)
N1 C2 N3 C4 -7.4(2)
C2 N3 C4 O4 -165.40(14)
C2 N3 C4 C5 21.1(2)
O4 C4 C5 O7 35.46(19)
N3 C4 C5 O7 -151.01(12)
O4 C4 C5 C6 156.51(14)
N3 C4 C5 C6 -29.96(18)
O4 C4 C5 C8 -85.88(16)
N3 C4 C5 C8 87.64(14)
C2 N1 C6 O6 167.92(14)
C2 N1 C6 C5 -16.4(2)
O7 C5 C6 O6 -34.5(2)
C4 C5 C6 O6 -156.87(14)
C8 C5 C6 O6 87.29(17)
O7 C5 C6 N1 149.92(12)
C4 C5 C6 N1 27.56(18)
C8 C5 C6 N1 -88.28(15)
O7 C5 C8 C9 54.47(16)
C6 C5 C8 C9 -64.75(14)
C4 C5 C8 C9 174.60(12)
C5 C8 C9 C10 -164.80(13)
C2 C5 C8 C9 -125.69(11)

_cod_database_fobs_code 2241205
